data_7002679
loop_
_publ_author_name
'Tidmarsh, Ian S.'
'Batchelor, Luke J.'
'Scales, Emma'
'Laye, Rebecca H.'
'Sorace, Lorenzo'
'Caneschi, Andrea'
'Schnack, J\"urgen'
'McInnes, Eric J. L.'

_publ_section_title
;
 Tri-, tetra- and octa-metallic vanadium(III) clusters from new, simple
 starting materials: interplay of exchange and anisotropy effects
;
_journal_issue 43
_journal_name_full 'Dalton Transactions'
_journal_page_first 9402
_journal_page_last 9409
_journal_paper_doi 10.1039/b911586b
_journal_year 2009
_chemical_formula_moiety '[V3(O)Cl3(O2CPh)2(bipy)2(OEt)2]'
_chemical_formula_sum 'C38 H36 Cl3 N4 O7 V3'
_chemical_formula_weight 919.88
_chemical_name_systematic
;
?
;
_space_group_IT_number 15
_symmetry_cell_setting monoclinic
_symmetry_space_group_name_Hall '-C 2yc'
_symmetry_space_group_name_H-M 'C 1 2/c 1'
_atom_sites_solution_hydrogens geom
_atom_sites_solution_primary direct
_atom_sites_solution_secondary difmap
_audit_creation_method SHELXL-97
_cell_angle_alpha 90.00
_cell_angle_beta 91.323(5)
_cell_angle_gamma 90.00
_cell_formula_units_Z 4
_cell_length_a 10.5712(6)
_cell_length_b 21.0167(15)
_cell_length_c 17.3205(10)
_cell_measurement_reflns_used 8523
_cell_measurement_temperature 100(2)
_cell_measurement_theta_max 31.7439
_cell_measurement_theta_min 2.7275
_cell_volume 3847.1(4)
_computing_cell_refinement
;
CrysAlis RED, Oxford Diffraction Ltd.,
Version 1.171.29.1 (release 13-01-2006 CrysAlis171 .NET)
(compiled Jan 13 2006,17:25:00)
;
_computing_data_collection
;
CrysAlis CCD, Oxford Diffraction Ltd.,
Version 1.171.29.1 (release 13-01-2006 CrysAlis171 .NET)
(compiled Jan 13 2006,17:25:00)
;
_computing_data_reduction
;
CrysAlis RED, Oxford Diffraction Ltd.,
Version 1.171.29.1 (release 13-01-2006 CrysAlis171 .NET)
(compiled Jan 13 2006,17:25:00)
;
_computing_molecular_graphics 'Bruker SHELXTL'
_computing_publication_material 'Bruker SHELXTL'
_computing_structure_refinement 'SHELXL-97 (Sheldrick, 1997)'
_computing_structure_solution 'SHELXS-97 (Sheldrick, 1990)'
_diffrn_ambient_temperature 100(2)
_diffrn_detector_area_resol_mean 8.3367
_diffrn_measured_fraction_theta_full 0.983
_diffrn_measured_fraction_theta_max 0.983
_diffrn_measurement_device_type 'Oxford Diffraction Xcaliber 2'
_diffrn_measurement_method 'phi and omega'
_diffrn_radiation_monochromator graphite
_diffrn_radiation_source 'Enhance (Mo) X-ray Source'
_diffrn_radiation_type 'Mo K\a'
_diffrn_radiation_wavelength 0.7107
_diffrn_reflns_av_R_equivalents 0.0278
_diffrn_reflns_av_sigmaI/netI 0.0246
_diffrn_reflns_limit_h_max 14
_diffrn_reflns_limit_h_min -15
_diffrn_reflns_limit_k_max 29
_diffrn_reflns_limit_k_min -29
_diffrn_reflns_limit_l_max 18
_diffrn_reflns_limit_l_min -24
_diffrn_reflns_number 17704
_diffrn_reflns_theta_full 30.55
_diffrn_reflns_theta_max 30.55
_diffrn_reflns_theta_min 3.23
_exptl_absorpt_coefficient_mu 0.977
_exptl_absorpt_correction_T_max 0.6407
_exptl_absorpt_correction_T_min 0.6407
_exptl_absorpt_correction_type 'numeric analytical'
_exptl_absorpt_process_details
;
CrysAlis RED, Oxford Diffraction Ltd.,
Version 1.171.29.1 (release 13-01-2006 CrysAlis171 .NET)
(compiled Jan 13 2006,17:25:00)
Analytical numeric absorption correction using a multifaceted crystal
model based on expressions derived by R.C. Clark & J.S. Reid.
(Clark, R. C. & Reid, J. S. (1995). Acta Cryst. A51, 887-897)
;
_exptl_crystal_colour brown
_exptl_crystal_density_diffrn 1.588
_exptl_crystal_density_method 'not measured'
_exptl_crystal_description needle
_exptl_crystal_F_000 1872
_exptl_crystal_size_max 0.51
_exptl_crystal_size_mid 0.38
_exptl_crystal_size_min 0.23
_refine_diff_density_max 0.586
_refine_diff_density_min -0.574
_refine_diff_density_rms 0.117
_refine_ls_extinction_method none
_refine_ls_goodness_of_fit_ref 1.292
_refine_ls_hydrogen_treatment constr
_refine_ls_matrix_type full
_refine_ls_number_parameters 272
_refine_ls_number_reflns 5794
_refine_ls_number_restraints 41
_refine_ls_restrained_S_all 1.288
_refine_ls_R_factor_all 0.0749
_refine_ls_R_factor_gt 0.0651
_refine_ls_shift/su_max 0.000
_refine_ls_shift/su_mean 0.000
_refine_ls_structure_factor_coef Fsqd
_refine_ls_weighting_details 'calc w=1/[\s^2^(Fo^2^)+(0.0000P)^2^+36.8834P] where P=(Fo^2^+2Fc^2^)/3'
_refine_ls_weighting_scheme calc
_refine_ls_wR_factor_gt 0.1442
_refine_ls_wR_factor_ref 0.1474
_reflns_number_gt 5069
_reflns_number_total 5794
_reflns_threshold_expression >2sigma(I)
_cod_data_source_file b911586b.txt
_cod_data_source_block oejlm247profc2c
_cod_depositor_comments
;
The following automatic conversions were performed:
'_symmetry_cell_setting' value 'Monoclinic' changed to 'monoclinic'
according to '/home/saulius/struct/CIF-dictionaries/cif_core.dic'
dictionary named 'cif_core.dic' version 2.4.1 from 2010-06-29.

Automatic conversion script
Id: cif_fix_enum 1527 2010-12-29 10:47:43Z saulius 
;
_cod_original_sg_symbol_H-M C2/c
_cod_database_code 7002679

loop_
_symmetry_equiv_pos_as_xyz
'x, y, z'
'-x, y, -z+1/2'
'x+1/2, y+1/2, z'
'-x+1/2, y+1/2, -z+1/2'
'-x, -y, -z'
'x, -y, z-1/2'
'-x+1/2, -y+1/2, -z'
'x+1/2, -y+1/2, z-1/2'

loop_
_atom_site_label
_atom_site_type_symbol
_atom_site_fract_x
_atom_site_fract_y
_atom_site_fract_z
_atom_site_U_iso_or_equiv
_atom_site_adp_type
_atom_site_occupancy
_atom_site_symmetry_multiplicity
_atom_site_calc_flag
_atom_site_refinement_flags
_atom_site_disorder_assembly
_atom_site_disorder_group
V1 V 0.39140(5) 0.41874(3) 0.16464(3) 0.01400(12) Uani 1 1 d . A .
V2 V 0.5000 0.31245(4) 0.2500 0.01351(16) Uani 1 2 d S . .
Cl1 Cl 0.24691(8) 0.42787(4) 0.05860(5) 0.02367(18) Uani 1 1 d . . .
Cl2 Cl 0.5000 0.19935(6) 0.2500 0.0292(3) Uani 1 2 d S . .
O1 O 0.5000 0.41077(15) 0.2500 0.0150(6) Uani 1 2 d S . .
O2 O 0.5346(2) 0.39742(12) 0.09256(15) 0.0179(5) Uani 1 1 d . . .
O3 O 0.6140(2) 0.31373(11) 0.15744(15) 0.0178(5) Uani 1 1 d . . .
O4 O 0.3535(2) 0.32643(11) 0.18199(16) 0.0208(5) Uani 1 1 d D . .
N1 N 0.4244(3) 0.51790(14) 0.15501(18) 0.0189(6) Uani 1 1 d . . .
N2 N 0.2537(3) 0.45905(15) 0.23734(18) 0.0196(6) Uani 1 1 d . . .
C1 C 0.3459(4) 0.55600(17) 0.1948(2) 0.0248(8) Uani 1 1 d . A .
C2 C 0.3545(6) 0.6215(2) 0.1888(3) 0.0440(13) Uani 1 1 d . . .
H2 H 0.2994 0.6475 0.2155 0.053 Uiso 1 1 calc R A .
C3 C 0.4459(7) 0.6480(2) 0.1426(3) 0.0577(18) Uani 1 1 d . A .
H3 H 0.4537 0.6919 0.1389 0.069 Uiso 1 1 calc R . .
C4 C 0.5252(6) 0.60867(19) 0.1020(3) 0.0397(12) Uani 1 1 d . . .
H4 H 0.5866 0.6255 0.0703 0.048 Uiso 1 1 calc R A .
C5 C 0.5109(4) 0.54373(18) 0.1097(2) 0.0260(8) Uani 1 1 d . A .
H5 H 0.5636 0.5170 0.0823 0.031 Uiso 1 1 calc R . .
C6 C 0.2543(4) 0.52294(18) 0.2429(2) 0.0233(7) Uani 1 1 d . A .
C7 C 0.1742(4) 0.5540(3) 0.2924(4) 0.0455(13) Uani 1 1 d . . .
H7 H 0.1737 0.5982 0.2950 0.055 Uiso 1 1 calc R A .
C8 C 0.0950(5) 0.5187(3) 0.3380(4) 0.067(2) Uani 1 1 d . A .
H8 H 0.0435 0.5388 0.3734 0.081 Uiso 1 1 calc R . .
C9 C 0.0932(5) 0.4538(3) 0.3307(4) 0.0513(15) Uani 1 1 d . . .
H9 H 0.0378 0.4295 0.3595 0.062 Uiso 1 1 calc R A .
C10 C 0.1743(3) 0.4248(2) 0.2802(3) 0.0289(8) Uani 1 1 d . A .
H10 H 0.1739 0.3807 0.2758 0.035 Uiso 1 1 calc R . .
C11 C 0.6174(3) 0.35509(16) 0.1049(2) 0.0168(6) Uani 1 1 d . . .
C12 C 0.7295(3) 0.35482(19) 0.0542(2) 0.0233(7) Uani 1 1 d . . .
C13 C 0.8124(4) 0.3038(2) 0.0562(3) 0.0351(10) Uani 1 1 d . . .
H13 H 0.7962 0.2691 0.0877 0.042 Uiso 1 1 calc R . .
C14 C 0.9201(5) 0.3042(3) 0.0113(4) 0.0529(16) Uani 1 1 d . . .
H14 H 0.9754 0.2698 0.0123 0.063 Uiso 1 1 calc R . .
C15 C 0.9433(5) 0.3564(3) -0.0347(4) 0.064(2) Uani 1 1 d . . .
H15 H 1.0149 0.3571 -0.0649 0.077 Uiso 1 1 calc R . .
C16 C 0.8617(5) 0.4074(3) -0.0364(4) 0.064(2) Uani 1 1 d . . .
H16 H 0.8788 0.4425 -0.0672 0.076 Uiso 1 1 calc R . .
C17 C 0.7543(4) 0.4065(2) 0.0076(3) 0.0381(11) Uani 1 1 d . . .
H17 H 0.6986 0.4407 0.0059 0.046 Uiso 1 1 calc R . .
C18X C 0.2399(6) 0.2884(3) 0.1668(4) 0.0231(18) Uani 0.501(10) 1 d PDU A 1
H18A H 0.1657 0.3152 0.1603 0.028 Uiso 0.501(10) 1 calc PR A 1
H18B H 0.2260 0.2582 0.2081 0.028 Uiso 0.501(10) 1 calc PR A 1
C19X C 0.2707(9) 0.2545(4) 0.0920(5) 0.034(2) Uani 0.501(10) 1 d PDU A 1
H19A H 0.2872 0.2854 0.0527 0.052 Uiso 0.501(10) 1 calc PR A 1
H19B H 0.2002 0.2285 0.0759 0.052 Uiso 0.501(10) 1 calc PR A 1
H19C H 0.3441 0.2282 0.1000 0.052 Uiso 0.501(10) 1 calc PR A 1
C18Y C 0.3197(7) 0.2825(3) 0.1192(4) 0.0241(18) Uani 0.499(10) 1 d PDU A 2
H18C H 0.3763 0.2462 0.1202 0.029 Uiso 0.499(10) 1 calc PR A 2
H18D H 0.3267 0.3037 0.0698 0.029 Uiso 0.499(10) 1 calc PR A 2
C19Y C 0.1844(10) 0.2609(7) 0.1308(7) 0.060(4) Uani 0.499(10) 1 d PDU A 2
H19D H 0.1767 0.2437 0.1818 0.090 Uiso 0.499(10) 1 calc PR A 2
H19E H 0.1626 0.2288 0.0933 0.090 Uiso 0.499(10) 1 calc PR A 2
H19F H 0.1282 0.2965 0.1245 0.090 Uiso 0.499(10) 1 calc PR A 2

loop_
_atom_site_aniso_label
_atom_site_aniso_U_11
_atom_site_aniso_U_22
_atom_site_aniso_U_33
_atom_site_aniso_U_23
_atom_site_aniso_U_13
_atom_site_aniso_U_12
V1 0.0116(2) 0.0104(2) 0.0201(3) 0.0001(2) 0.00259(19) 0.00101(18)
V2 0.0130(3) 0.0083(3) 0.0194(4) 0.000 0.0037(3) 0.000
Cl1 0.0185(4) 0.0263(4) 0.0261(4) 0.0005(3) -0.0020(3) 0.0000(3)
Cl2 0.0471(8) 0.0079(5) 0.0327(7) 0.000 -0.0003(6) 0.000
O1 0.0152(15) 0.0089(14) 0.0211(16) 0.000 0.0057(12) 0.000
O2 0.0145(11) 0.0161(11) 0.0235(12) 0.0020(9) 0.0045(9) 0.0020(8)
O3 0.0166(11) 0.0122(10) 0.0249(12) -0.0006(9) 0.0061(9) 0.0019(8)
O4 0.0207(12) 0.0126(11) 0.0290(14) 0.0021(10) -0.0033(10) -0.0043(9)
N1 0.0231(14) 0.0127(12) 0.0207(14) -0.0008(11) -0.0025(11) 0.0014(10)
N2 0.0137(13) 0.0212(14) 0.0239(15) -0.0002(12) 0.0025(11) 0.0063(10)
C1 0.037(2) 0.0148(15) 0.0225(17) -0.0021(13) -0.0034(15) 0.0096(14)
C2 0.085(4) 0.0138(18) 0.033(2) -0.0024(16) 0.003(2) 0.017(2)
C3 0.126(6) 0.0067(16) 0.041(3) 0.0023(17) 0.012(3) 0.000(2)
C4 0.076(4) 0.0144(17) 0.029(2) 0.0055(15) 0.007(2) -0.0076(19)
C5 0.039(2) 0.0156(16) 0.0236(18) 0.0015(13) -0.0011(16) -0.0027(14)
C6 0.0194(16) 0.0224(17) 0.0281(19) -0.0069(14) -0.0001(14) 0.0092(13)
C7 0.026(2) 0.041(3) 0.070(4) -0.023(3) 0.013(2) 0.0107(19)
C8 0.037(3) 0.064(4) 0.103(6) -0.037(4) 0.047(3) -0.005(3)
C9 0.023(2) 0.065(4) 0.067(4) -0.008(3) 0.031(2) -0.005(2)
C10 0.0126(15) 0.036(2) 0.038(2) 0.0048(18) 0.0067(15) 0.0035(14)
C11 0.0127(14) 0.0148(14) 0.0230(16) -0.0012(12) 0.0045(12) -0.0002(11)
C12 0.0153(16) 0.0259(18) 0.0291(19) 0.0039(15) 0.0077(14) 0.0034(13)
C13 0.024(2) 0.027(2) 0.055(3) 0.0052(19) 0.0217(19) 0.0064(15)
C14 0.031(2) 0.042(3) 0.087(4) 0.016(3) 0.038(3) 0.016(2)
C15 0.036(3) 0.068(4) 0.090(5) 0.035(4) 0.046(3) 0.022(3)
C16 0.040(3) 0.068(4) 0.085(4) 0.049(3) 0.047(3) 0.027(3)
C17 0.0215(19) 0.047(3) 0.047(3) 0.025(2) 0.0179(18) 0.0144(18)
C18X 0.017(3) 0.018(3) 0.034(4) -0.006(3) 0.003(3) -0.003(2)
C19X 0.032(5) 0.030(4) 0.041(5) -0.014(4) -0.003(4) 0.002(4)
C18Y 0.032(4) 0.015(3) 0.025(4) -0.003(3) -0.004(3) -0.007(3)
C19Y 0.054(7) 0.071(8) 0.054(7) -0.002(6) -0.002(5) -0.047(6)

loop_
_atom_type_symbol
_atom_type_description
_atom_type_scat_dispersion_real
_atom_type_scat_dispersion_imag
_atom_type_scat_source
C C 0.0033 0.0016 'International Tables Vol C Tables 4.2.6.8 and 6.1.1.4'
H H 0.0000 0.0000 'International Tables Vol C Tables 4.2.6.8 and 6.1.1.4'
N N 0.0061 0.0033 'International Tables Vol C Tables 4.2.6.8 and 6.1.1.4'
Cl Cl 0.1484 0.1585 'International Tables Vol C Tables 4.2.6.8 and 6.1.1.4'
V V 0.3005 0.5294 'International Tables Vol C Tables 4.2.6.8 and 6.1.1.4'
O O 0.0106 0.0060 'International Tables Vol C Tables 4.2.6.8 and 6.1.1.4'

loop_
_geom_angle_atom_site_label_1
_geom_angle_atom_site_label_2
_geom_angle_atom_site_label_3
_geom_angle
_geom_angle_site_symmetry_1
_geom_angle_site_symmetry_3
_geom_angle_publ_flag
O1 V1 O4 85.15(12) . . ?
O1 V1 O2 90.78(8) . . ?
O4 V1 O2 91.88(11) . . ?
O1 V1 N1 92.94(13) . . ?
O4 V1 N1 175.33(12) . . ?
O2 V1 N1 92.41(11) . . ?
O1 V1 N2 89.05(9) . . ?
O4 V1 N2 98.94(12) . . ?
O2 V1 N2 169.13(11) . . ?
N1 V1 N2 76.74(12) . . ?
O1 V1 Cl1 177.98(5) . . ?
O4 V1 Cl1 93.85(8) . . ?
O2 V1 Cl1 91.00(8) . . ?
N1 V1 Cl1 87.92(9) . . ?
N2 V1 Cl1 89.37(9) . . ?
O1 V1 V2 45.19(10) . . ?
O4 V1 V2 41.97(8) . . ?
O2 V1 V2 81.48(7) . . ?
N1 V1 V2 137.14(9) . . ?
N2 V1 V2 105.89(9) . . ?
Cl1 V1 V2 134.26(3) . . ?
O4 V2 O4 162.63(15) . 2_655 ?
O4 V2 O3 89.91(11) . . ?
O4 V2 O3 89.86(11) 2_655 . ?
O4 V2 O3 89.86(11) . 2_655 ?
O4 V2 O3 89.90(11) 2_655 2_655 ?
O3 V2 O3 178.48(14) . 2_655 ?
O4 V2 O1 81.31(7) . . ?
O4 V2 O1 81.32(7) 2_655 . ?
O3 V2 O1 89.24(7) . . ?
O3 V2 O1 89.24(7) 2_655 . ?
O4 V2 Cl2 98.69(7) . . ?
O4 V2 Cl2 98.68(7) 2_655 . ?
O3 V2 Cl2 90.76(7) . . ?
O3 V2 Cl2 90.76(7) 2_655 . ?
O1 V2 Cl2 180.0 . . ?
O4 V2 V1 119.49(8) . 2_655 ?
O4 V2 V1 43.55(7) 2_655 2_655 ?
O3 V2 V1 99.05(7) . 2_655 ?
O3 V2 V1 79.76(7) 2_655 2_655 ?
O1 V2 V1 39.643(15) . 2_655 ?
Cl2 V2 V1 140.357(15) . 2_655 ?
O4 V2 V1 43.55(7) . . ?
O4 V2 V1 119.49(8) 2_655 . ?
O3 V2 V1 79.76(7) . . ?
O3 V2 V1 99.05(7) 2_655 . ?
O1 V2 V1 39.642(15) . . ?
Cl2 V2 V1 140.358(15) . . ?
V1 V2 V1 79.29(3) 2_655 . ?
V1 O1 V1 169.66(19) 2_655 . ?
V1 O1 V2 95.17(10) 2_655 . ?
V1 O1 V2 95.17(10) . . ?
C11 O2 V1 125.0(2) . . ?
C11 O3 V2 127.4(2) . . ?
C18X O4 C18Y 48.4(4) . . ?
C18X O4 V2 131.7(4) . . ?
C18Y O4 V2 122.1(3) . . ?
C18X O4 V1 131.9(3) . . ?
C18Y O4 V1 123.0(3) . . ?
V2 O4 V1 94.48(11) . . ?
C5 N1 C1 119.7(3) . . ?
C5 N1 V1 124.2(3) . . ?
C1 N1 V1 115.9(3) . . ?
C10 N2 C6 119.8(3) . . ?
C10 N2 V1 124.1(3) . . ?
C6 N2 V1 116.0(3) . . ?
N1 C1 C2 120.5(4) . . ?
N1 C1 C6 115.4(3) . . ?
C2 C1 C6 124.0(4) . . ?
C1 C2 C3 119.4(4) . . ?
C1 C2 H2 120.3 . . ?
C3 C2 H2 120.3 . . ?
C4 C3 C2 119.6(4) . . ?
C4 C3 H3 120.2 . . ?
C2 C3 H3 120.2 . . ?
C5 C4 C3 118.2(5) . . ?
C5 C4 H4 120.9 . . ?
C3 C4 H4 120.9 . . ?
N1 C5 C4 122.5(4) . . ?
N1 C5 H5 118.8 . . ?
C4 C5 H5 118.8 . . ?
N2 C6 C7 120.9(4) . . ?
N2 C6 C1 115.7(3) . . ?
C7 C6 C1 123.4(4) . . ?
C8 C7 C6 119.3(5) . . ?
C8 C7 H7 120.3 . . ?
C6 C7 H7 120.3 . . ?
C9 C8 C7 119.3(5) . . ?
C9 C8 H8 120.3 . . ?
C7 C8 H8 120.3 . . ?
C8 C9 C10 119.3(5) . . ?
C8 C9 H9 120.3 . . ?
C10 C9 H9 120.3 . . ?
N2 C10 C9 121.3(4) . . ?
N2 C10 H10 119.3 . . ?
C9 C10 H10 119.3 . . ?
O3 C11 O2 125.3(3) . . ?
O3 C11 C12 117.4(3) . . ?
O2 C11 C12 117.4(3) . . ?
C17 C12 C13 119.7(4) . . ?
C17 C12 C11 120.3(3) . . ?
C13 C12 C11 120.0(3) . . ?
C12 C13 C14 120.4(4) . . ?
C12 C13 H13 119.8 . . ?
C14 C13 H13 119.8 . . ?
C15 C14 C13 119.0(4) . . ?
C15 C14 H14 120.5 . . ?
C13 C14 H14 120.5 . . ?
C16 C15 C14 120.7(4) . . ?
C16 C15 H15 119.6 . . ?
C14 C15 H15 119.6 . . ?
C15 C16 C17 120.0(5) . . ?
C15 C16 H16 120.0 . . ?
C17 C16 H16 120.0 . . ?
C12 C17 C16 120.2(4) . . ?
C12 C17 H17 119.9 . . ?
C16 C17 H17 119.9 . . ?
O4 C18X C19X 102.6(5) . . ?
O4 C18X H18A 111.2 . . ?
C19X C18X H18A 111.2 . . ?
O4 C18X H18B 111.2 . . ?
C19X C18X H18B 111.2 . . ?
H18A C18X H18B 109.2 . . ?
O4 C18Y C19Y 107.8(6) . . ?
O4 C18Y H18C 110.1 . . ?
C19Y C18Y H18C 110.1 . . ?
O4 C18Y H18D 110.1 . . ?
C19Y C18Y H18D 110.1 . . ?
H18C C18Y H18D 108.5 . . ?
C18Y C19Y H19D 109.5 . . ?
C18Y C19Y H19E 109.5 . . ?
H19D C19Y H19E 109.5 . . ?
C18Y C19Y H19F 109.5 . . ?
H19D C19Y H19F 109.5 . . ?
H19E C19Y H19F 109.5 . . ?

loop_
_geom_bond_atom_site_label_1
_geom_bond_atom_site_label_2
_geom_bond_distance
_geom_bond_site_symmetry_2
_geom_bond_publ_flag
V1 O1 1.8583(7) . ?
V1 O4 2.005(2) . ?
V1 O2 2.034(2) . ?
V1 N1 2.120(3) . ?
V1 N2 2.123(3) . ?
V1 Cl1 2.3694(11) . ?
V1 V2 2.9009(8) . ?
V2 O4 1.946(3) . ?
V2 O4 1.946(3) 2_655 ?
V2 O3 2.028(2) . ?
V2 O3 2.028(2) 2_655 ?
V2 O1 2.066(3) . ?
V2 Cl2 2.3769(14) . ?
V2 V1 2.9009(8) 2_655 ?
O1 V1 1.8583(7) 2_655 ?
O2 C11 1.263(4) . ?
O3 C11 1.259(4) . ?
O4 C18X 1.462(5) . ?
O4 C18Y 1.464(6) . ?
N1 C5 1.334(5) . ?
N1 C1 1.353(5) . ?
N2 C10 1.342(5) . ?
N2 C6 1.346(5) . ?
C1 C2 1.383(5) . ?
C1 C6 1.466(6) . ?
C2 C3 1.385(8) . ?
C2 H2 0.9300 . ?
C3 C4 1.381(8) . ?
C3 H3 0.9300 . ?
C4 C5 1.380(5) . ?
C4 H4 0.9300 . ?
C5 H5 0.9300 . ?
C6 C7 1.383(5) . ?
C7 C8 1.380(8) . ?
C7 H7 0.9300 . ?
C8 C9 1.370(9) . ?
C8 H8 0.9300 . ?
C9 C10 1.381(6) . ?
C9 H9 0.9300 . ?
C10 H10 0.9300 . ?
C11 C12 1.492(5) . ?
C12 C17 1.381(6) . ?
C12 C13 1.384(5) . ?
C13 C14 1.393(6) . ?
C13 H13 0.9300 . ?
C14 C15 1.382(7) . ?
C14 H14 0.9300 . ?
C15 C16 1.375(7) . ?
C15 H15 0.9300 . ?
C16 C17 1.383(6) . ?
C16 H16 0.9300 . ?
C17 H17 0.9300 . ?
C18X C19X 1.521(8) . ?
C18X H18A 0.9700 . ?
C18X H18B 0.9700 . ?
C19X H19A 0.9600 . ?
C19X H19B 0.9600 . ?
C19X H19C 0.9600 . ?
C18Y C19Y 1.519(8) . ?
C18Y H18C 0.9700 . ?
C18Y H18D 0.9700 . ?
C19Y H19D 0.9600 . ?
C19Y H19E 0.9600 . ?
C19Y H19F 0.9600 . ?

loop_
_geom_torsion_atom_site_label_1
_geom_torsion_atom_site_label_2
_geom_torsion_atom_site_label_3
_geom_torsion_atom_site_label_4
_geom_torsion
_geom_torsion_site_symmetry_1
_geom_torsion_site_symmetry_2
_geom_torsion_site_symmetry_3
_geom_torsion_site_symmetry_4
_geom_torsion_publ_flag
O1 V1 V2 O4 157.83(12) . . . . ?
O2 V1 V2 O4 -102.48(14) . . . . ?
N1 V1 V2 O4 173.20(18) . . . . ?
N2 V1 V2 O4 85.71(15) . . . . ?
Cl1 V1 V2 O4 -19.44(12) . . . . ?
O1 V1 V2 O4 -17.38(9) . . . 2_655 ?
O4 V1 V2 O4 -175.21(5) . . . 2_655 ?
O2 V1 V2 O4 82.31(12) . . . 2_655 ?
N1 V1 V2 O4 -2.01(16) . . . 2_655 ?
N2 V1 V2 O4 -89.50(13) . . . 2_655 ?
Cl1 V1 V2 O4 165.35(10) . . . 2_655 ?
O1 V1 V2 O3 -101.35(7) . . . . ?
O4 V1 V2 O3 100.81(14) . . . . ?
O2 V1 V2 O3 -1.66(10) . . . . ?
N1 V1 V2 O3 -85.99(15) . . . . ?
N2 V1 V2 O3 -173.48(12) . . . . ?
Cl1 V1 V2 O3 81.37(8) . . . . ?
O1 V1 V2 O3 77.68(7) . . . 2_655 ?
O4 V1 V2 O3 -80.15(14) . . . 2_655 ?
O2 V1 V2 O3 177.37(10) . . . 2_655 ?
N1 V1 V2 O3 93.05(15) . . . 2_655 ?
N2 V1 V2 O3 5.56(12) . . . 2_655 ?
Cl1 V1 V2 O3 -99.59(8) . . . 2_655 ?
O4 V1 V2 O1 -157.83(12) . . . . ?
O2 V1 V2 O1 99.69(8) . . . . ?
N1 V1 V2 O1 15.36(13) . . . . ?
N2 V1 V2 O1 -72.12(9) . . . . ?
Cl1 V1 V2 O1 -177.27(5) . . . . ?
O1 V1 V2 Cl2 180.0 . . . . ?
O4 V1 V2 Cl2 22.17(12) . . . . ?
O2 V1 V2 Cl2 -80.31(8) . . . . ?
N1 V1 V2 Cl2 -164.64(13) . . . . ?
N2 V1 V2 Cl2 107.88(9) . . . . ?
Cl1 V1 V2 Cl2 2.73(5) . . . . ?
O1 V1 V2 V1 0.0 . . . 2_655 ?
O4 V1 V2 V1 -157.83(12) . . . 2_655 ?
O2 V1 V2 V1 99.69(8) . . . 2_655 ?
N1 V1 V2 V1 15.36(13) . . . 2_655 ?
N2 V1 V2 V1 -72.12(9) . . . 2_655 ?
Cl1 V1 V2 V1 -177.27(5) . . . 2_655 ?
O4 V1 O1 V1 -165.34(8) . . . 2_655 ?
O2 V1 O1 V1 102.85(7) . . . 2_655 ?
N1 V1 O1 V1 10.39(9) . . . 2_655 ?
N2 V1 O1 V1 -66.28(9) . . . 2_655 ?
Cl1 V1 O1 V1 -105(3) . . . 2_655 ?
V2 V1 O1 V1 179.995(1) . . . 2_655 ?
O4 V1 O1 V2 14.67(8) . . . . ?
O2 V1 O1 V2 -77.15(7) . . . . ?
N1 V1 O1 V2 -169.60(9) . . . . ?
N2 V1 O1 V2 113.72(9) . . . . ?
Cl1 V1 O1 V2 75(3) . . . . ?
O4 V2 O1 V1 164.75(8) . . . 2_655 ?
O4 V2 O1 V1 -15.25(8) 2_655 . . 2_655 ?
O3 V2 O1 V1 -105.22(7) . . . 2_655 ?
O3 V2 O1 V1 74.77(7) 2_655 . . 2_655 ?
Cl2 V2 O1 V1 -53(55) . . . 2_655 ?
V1 V2 O1 V1 180.0 . . . 2_655 ?
O4 V2 O1 V1 -15.25(8) . . . . ?
O4 V2 O1 V1 164.75(8) 2_655 . . . ?
O3 V2 O1 V1 74.77(7) . . . . ?
O3 V2 O1 V1 -105.23(7) 2_655 . . . ?
Cl2 V2 O1 V1 127(55) . . . . ?
V1 V2 O1 V1 180.0 2_655 . . . ?
O1 V1 O2 C11 40.9(3) . . . . ?
O4 V1 O2 C11 -44.3(3) . . . . ?
N1 V1 O2 C11 133.8(3) . . . . ?
N2 V1 O2 C11 129.9(6) . . . . ?
Cl1 V1 O2 C11 -138.2(3) . . . . ?
V2 V1 O2 C11 -3.5(3) . . . . ?
O4 V2 O3 C11 50.5(3) . . . . ?
O4 V2 O3 C11 -112.1(3) 2_655 . . . ?
O3 V2 O3 C11 -30.8(3) 2_655 . . . ?
O1 V2 O3 C11 -30.8(3) . . . . ?
Cl2 V2 O3 C11 149.2(3) . . . . ?
V1 V2 O3 C11 -69.3(3) 2_655 . . . ?
V1 V2 O3 C11 8.0(3) . . . . ?
O4 V2 O4 C18X -151.3(4) 2_655 . . . ?
O3 V2 O4 C18X 119.4(4) . . . . ?
O3 V2 O4 C18X -62.1(4) 2_655 . . . ?
O1 V2 O4 C18X -151.3(4) . . . . ?
Cl2 V2 O4 C18X 28.7(4) . . . . ?
V1 V2 O4 C18X -140.2(4) 2_655 . . . ?
V1 V2 O4 C18X -165.4(5) . . . . ?
O4 V2 O4 C18Y 148.1(4) 2_655 . . . ?
O3 V2 O4 C18Y 58.8(4) . . . . ?
O3 V2 O4 C18Y -122.7(4) 2_655 . . . ?
O1 V2 O4 C18Y 148.1(4) . . . . ?
Cl2 V2 O4 C18Y -31.9(4) . . . . ?
V1 V2 O4 C18Y 159.2(4) 2_655 . . . ?
V1 V2 O4 C18Y 134.0(4) . . . . ?
O4 V2 O4 V1 14.09(7) 2_655 . . . ?
O3 V2 O4 V1 -75.15(11) . . . . ?
O3 V2 O4 V1 103.34(11) 2_655 . . . ?
O1 V2 O4 V1 14.09(7) . . . . ?
Cl2 V2 O4 V1 -165.91(7) . . . . ?
V1 V2 O4 V1 25.21(13) 2_655 . . . ?
O1 V1 O4 C18X 149.8(4) . . . . ?
O2 V1 O4 C18X -119.6(4) . . . . ?
N1 V1 O4 C18X 83.7(15) . . . . ?
N2 V1 O4 C18X 61.5(4) . . . . ?
Cl1 V1 O4 C18X -28.4(4) . . . . ?
V2 V1 O4 C18X 165.4(5) . . . . ?
O1 V1 O4 C18Y -149.0(4) . . . . ?
O2 V1 O4 C18Y -58.3(4) . . . . ?
N1 V1 O4 C18Y 145.0(14) . . . . ?
N2 V1 O4 C18Y 122.8(4) . . . . ?
Cl1 V1 O4 C18Y 32.8(4) . . . . ?
V2 V1 O4 C18Y -133.4(4) . . . . ?
O1 V1 O4 V2 -15.58(9) . . . . ?
O2 V1 O4 V2 75.05(12) . . . . ?
N1 V1 O4 V2 -81.6(14) . . . . ?
N2 V1 O4 V2 -103.86(12) . . . . ?
Cl1 V1 O4 V2 166.18(9) . . . . ?
O1 V1 N1 C5 93.9(3) . . . . ?
O4 V1 N1 C5 159.7(13) . . . . ?
O2 V1 N1 C5 3.0(3) . . . . ?
N2 V1 N1 C5 -177.7(3) . . . . ?
Cl1 V1 N1 C5 -87.9(3) . . . . ?
V2 V1 N1 C5 83.1(3) . . . . ?
O1 V1 N1 C1 -90.0(3) . . . . ?
O4 V1 N1 C1 -24.3(16) . . . . ?
O2 V1 N1 C1 179.1(3) . . . . ?
N2 V1 N1 C1 -1.7(3) . . . . ?
Cl1 V1 N1 C1 88.1(3) . . . . ?
V2 V1 N1 C1 -100.9(3) . . . . ?
O1 V1 N2 C10 -83.3(3) . . . . ?
O4 V1 N2 C10 1.6(3) . . . . ?
O2 V1 N2 C10 -172.6(5) . . . . ?
N1 V1 N2 C10 -176.6(3) . . . . ?
Cl1 V1 N2 C10 95.4(3) . . . . ?
V2 V1 N2 C10 -40.9(3) . . . . ?
O1 V1 N2 C6 92.4(3) . . . . ?
O4 V1 N2 C6 177.4(3) . . . . ?
O2 V1 N2 C6 3.2(8) . . . . ?
N1 V1 N2 C6 -0.8(3) . . . . ?
Cl1 V1 N2 C6 -88.8(3) . . . . ?
V2 V1 N2 C6 134.9(3) . . . . ?
C5 N1 C1 C2 0.1(6) . . . . ?
V1 N1 C1 C2 -176.1(4) . . . . ?
C5 N1 C1 C6 180.0(3) . . . . ?
V1 N1 C1 C6 3.8(4) . . . . ?
N1 C1 C2 C3 -1.2(8) . . . . ?
C6 C1 C2 C3 179.0(5) . . . . ?
C1 C2 C3 C4 1.4(9) . . . . ?
C2 C3 C4 C5 -0.6(9) . . . . ?
C1 N1 C5 C4 0.7(6) . . . . ?
V1 N1 C5 C4 176.6(4) . . . . ?
C3 C4 C5 N1 -0.5(8) . . . . ?
C10 N2 C6 C7 0.1(6) . . . . ?
V1 N2 C6 C7 -175.8(4) . . . . ?
C10 N2 C6 C1 179.0(4) . . . . ?
V1 N2 C6 C1 3.0(4) . . . . ?
N1 C1 C6 N2 -4.5(5) . . . . ?
C2 C1 C6 N2 175.4(4) . . . . ?
N1 C1 C6 C7 174.3(4) . . . . ?
C2 C1 C6 C7 -5.8(7) . . . . ?
N2 C6 C7 C8 1.6(8) . . . . ?
C1 C6 C7 C8 -177.1(5) . . . . ?
C6 C7 C8 C9 -3.0(10) . . . . ?
C7 C8 C9 C10 2.7(11) . . . . ?
C6 N2 C10 C9 -0.5(6) . . . . ?
V1 N2 C10 C9 175.1(4) . . . . ?
C8 C9 C10 N2 -0.9(9) . . . . ?
V2 O3 C11 O2 -13.8(5) . . . . ?
V2 O3 C11 C12 165.0(2) . . . . ?
V1 O2 C11 O3 10.9(5) . . . . ?
V1 O2 C11 C12 -167.9(2) . . . . ?
O3 C11 C12 C17 -165.2(4) . . . . ?
O2 C11 C12 C17 13.7(6) . . . . ?
O3 C11 C12 C13 11.8(6) . . . . ?
O2 C11 C12 C13 -169.3(4) . . . . ?
C17 C12 C13 C14 -0.4(8) . . . . ?
C11 C12 C13 C14 -177.5(5) . . . . ?
C12 C13 C14 C15 0.5(10) . . . . ?
C13 C14 C15 C16 0.0(12) . . . . ?
C14 C15 C16 C17 -0.7(12) . . . . ?
C13 C12 C17 C16 -0.3(8) . . . . ?
C11 C12 C17 C16 176.7(5) . . . . ?
C15 C16 C17 C12 0.9(11) . . . . ?
C18Y O4 C18X C19X 0.0(6) . . . . ?
V2 O4 C18X C19X -99.2(6) . . . . ?
V1 O4 C18X C19X 100.5(6) . . . . ?
C18X O4 C18Y C19Y 4.5(7) . . . . ?
V2 O4 C18Y C19Y 124.0(7) . . . . ?
V1 O4 C18Y C19Y -114.8(7) . . . . ?
